data_7034889
loop_
_publ_author_name
'Kumar, Ravi'
'Chaudhri, Nivedita'
'Sankar, Muniappan'

_publ_section_title
;
 Ratiometric and colorimetric &quot;naked eye&quot; selective detection of
 CN(-) ions by electron deficient Ni(ii) porphyrins and their
 reversibility studies.
;
_journal_issue 19
_journal_name_full 'Dalton transactions (Cambridge, England : 2003)'
_journal_page_first 9149
_journal_page_last 9157
_journal_paper_doi 10.1039/c5dt00937e
_journal_volume 44
_journal_year 2015
_chemical_formula_moiety 'C52 H32 N8 Ni O4'
_chemical_formula_sum 'C52 H32 N8 Ni O4'
_chemical_formula_weight 891.56
_chemical_name_common tetracyano-meso-tetramethoxyphenylporphyrin
_chemical_name_systematic
;
 2,3,12,13-Tetracyano-meso-tetrakis(4'-methoxyphenyl)porphyrinato Ni(II)
;
_space_group_crystal_system monoclinic
_space_group_IT_number 15
_space_group_name_Hall '-C 2yc'
_space_group_name_H-M_alt 'C 1 2/c 1'
_symmetry_space_group_name_Hall '-C 2yc'
_symmetry_space_group_name_H-M 'C 1 2/c 1'
_atom_sites_solution_hydrogens difmap
_audit_creation_date 2015-03-27
_audit_creation_method
;
Olex2 1.2-beta
(compiled 2015.01.26 svn.r3150 for OlexSys, GUI svn.r4998)
;
_audit_update_record
;
2015-04-03 deposited with the CCDC.
2015-04-09 downloaded from the CCDC.
;
_cell_angle_alpha 90
_cell_angle_beta 114.682(5)
_cell_angle_gamma 90
_cell_formula_units_Z 4
_cell_length_a 20.844(5)
_cell_length_b 10.732(5)
_cell_length_c 23.220(5)
_cell_measurement_reflns_used 30455
_cell_measurement_temperature 293(2)
_cell_measurement_theta_max 24.11
_cell_measurement_theta_min 2.15
_cell_volume 4720(3)
_computing_cell_refinement 'APEX II SYSTEM SOFTWARE PROGRAMS'
_computing_data_collection 'APEX II SYSTEM SOFTWARE PROGRAMS'
_computing_data_reduction 'APEXII (WINGX) '
_computing_molecular_graphics 'ORTEP3 (WINGX) '
_computing_publication_material 'ShelXL (Sheldrick, 2008)'
_computing_structure_refinement 'ShelXL (Sheldrick, 2008)'
_computing_structure_solution 'ShelXS (Sheldrick, 1997)'
_diffrn_ambient_temperature 293(2)
_diffrn_measured_fraction_theta_full 0.984
_diffrn_measured_fraction_theta_max 0.984
_diffrn_measurement_device_type 'APEX II DIFFRACTOMETER'
_diffrn_measurement_method \w
_diffrn_radiation_type MoK\a
_diffrn_radiation_wavelength 0.71073
_diffrn_reflns_av_R_equivalents 0.0515
_diffrn_reflns_av_unetI/netI 0.0352
_diffrn_reflns_laue_measured_fraction_full 0.984
_diffrn_reflns_laue_measured_fraction_max 0.984
_diffrn_reflns_limit_h_max 23
_diffrn_reflns_limit_h_min -23
_diffrn_reflns_limit_k_max 12
_diffrn_reflns_limit_k_min -12
_diffrn_reflns_limit_l_max 26
_diffrn_reflns_limit_l_min -26
_diffrn_reflns_number 3699
_diffrn_reflns_point_group_measured_fraction_full 0.984
_diffrn_reflns_point_group_measured_fraction_max 0.984
_diffrn_reflns_theta_full 24.110
_diffrn_reflns_theta_max 24.110
_diffrn_reflns_theta_min 2.196
_diffrn_source 'fine-focus sealed tube'
_diffrn_standards_decay_% 0
_diffrn_standards_interval_count 100
_diffrn_standards_interval_time 1
_diffrn_standards_number 2
_exptl_absorpt_coefficient_mu 0.464
_exptl_absorpt_correction_T_max 0.9111
_exptl_absorpt_correction_T_min 0.8708
_exptl_absorpt_correction_type psi-scan
_exptl_absorpt_process_details
;
North A.C.T., Phillips D.C. & Mathews F.S. (1968) Acta. Cryst. A24, 351
;
_exptl_crystal_colour green
_exptl_crystal_density_diffrn 1.255
_exptl_crystal_description square
_exptl_crystal_F_000 1840
_exptl_crystal_recrystallization_method 'Re-crystallisation from solvent: Chloroform/hexane'
_exptl_crystal_size_max 0.3
_exptl_crystal_size_mid 0.2
_exptl_crystal_size_min 0.2
_refine_diff_density_max 0.580
_refine_diff_density_min -1.016
_refine_diff_density_rms 0.083
_refine_ls_extinction_method none
_refine_ls_goodness_of_fit_ref 1.074
_refine_ls_hydrogen_treatment noref
_refine_ls_matrix_type full
_refine_ls_number_parameters 295
_refine_ls_number_reflns 3699
_refine_ls_number_restraints 0
_refine_ls_restrained_S_all 1.074
_refine_ls_R_factor_all 0.0805
_refine_ls_R_factor_gt 0.0642
_refine_ls_shift/su_max 0.000
_refine_ls_shift/su_mean 0.000
_refine_ls_structure_factor_coef Fsqd
_refine_ls_weighting_details 'w=1/[\s^2^(Fo^2^)+(0.1510P)^2^+0.2415P] where P=(Fo^2^+2Fc^2^)/3'
_refine_ls_weighting_scheme calc
_refine_ls_wR_factor_gt 0.1952
_refine_ls_wR_factor_ref 0.2096
_reflns_Friedel_coverage 0.000
_reflns_number_gt 2799
_reflns_number_total 3699
_reflns_threshold_expression 'I > 2\s(I)'
_cod_data_source_file c5dt00937e2.cif
_cod_data_source_block ups2160mscn4och3_0m_sq
_cod_depositor_comments
;
The following automatic conversions were performed:

'_exptl_absorpt_correction_type' value 'Psi-scan' changed to
'psi-scan' according to
/usr/data/users/saulius/crontab/automatic-downloads/rss-feeds/RSC/lib/dictionaries/cif_core.dic
dictionary named 'cif_core.dic' version 2.4.2 from 2011-04-26.

Automatic conversion script
Id: cif_fix_values 3271 2015-04-21 07:52:19Z andrius 

 Adding full bibliography for 7034889--7034893.cif.
;
_cod_database_code 7034889
_audit_block_doi 10.5517/cc140ytx
_shelx_space_group_comment
;
The symmetry employed for this shelxl refinement is uniquely defined
by the following loop, which should always be used as a source of
symmetry information in preference to the above space-group names.
They are only intended as comments.
;
_shelx_estimated_absorpt_t_max 0.913
_shelx_estimated_absorpt_t_min 0.873
_olex2_refinement_description
;
1. Others
 Fixed Uiso: H14(0.056) H8(0.068) H21(0.07) H15(0.06) H18(0.06) H17(0.069)
 H7(0.068) H20(0.062) H23(0.077) H24(0.067) H25A(0.125) H25B(0.125) H25C(0.125)
 H26A(0.149) H26B(0.149) H26C(0.149)
 Fixed X: Ni1(0) H14(-0.086) H8(0.14) H21(0.366) H15(-0.1247) H18(-0.1125)
 H17(-0.1473) H7(0.0315) H20(0.2625) H23(0.2948) H24(0.193201) H25A(-0.191899)
 H25B(-0.1809) H25C(-0.1154) H26A(0.4402) H26B(0.4949) H26C(0.4713)
 Fixed Y: Ni1(0.5) H14(0.0169) H8(0.2174) H21(0.265301) H15(-0.178499)
 H18(0.141101) H17(-0.055501) H7(0.103001) H20(0.2977) H23(0.4863) H24(0.5206)
 H25A(-0.330199) H25B(-0.4228) H25C(-0.368099) H26A(0.2011) H26B(0.2886)
 H26C(0.3163)
 Fixed Z: Ni1(0) H14(-0.0416) H8(0.1846) H21(0.2409) H15(-0.0281) H18(0.1091)
 H17(0.1245) H7(0.127101) H20(0.151701) H23(0.3402) H24(0.251301) H25A(-0.0193)
 H25B(0.0362) H25C(0.028301) H26A(0.3448) H26B(0.395901) H26C(0.323601)
;
_shelx_shelxl_version_number 2014/7
_olex2_submission_special_instructions 'No special instructions were received'

loop_
_space_group_symop_operation_xyz
'x, y, z'
'-x, y, -z+1/2'
'x+1/2, y+1/2, z'
'-x+1/2, y+1/2, -z+1/2'
'-x, -y, -z'
'x, -y, z-1/2'
'-x+1/2, -y+1/2, -z'
'x+1/2, -y+1/2, z-1/2'

loop_
_atom_site_label
_atom_site_type_symbol
_atom_site_fract_x
_atom_site_fract_y
_atom_site_fract_z
_atom_site_U_iso_or_equiv
_atom_site_adp_type
_atom_site_occupancy
_atom_site_site_symmetry_order
_atom_site_calc_flag
_atom_site_refinement_flags_posn
_atom_site_refinement_flags_adp
_atom_site_refinement_flags_occupancy
Ni1 Ni 0.0000 0.5000 0.0000 0.0336(3) Uani 1 2 d S T P
N1 N -0.09100(15) 0.4124(3) -0.04424(14) 0.0365(7) Uani 1 1 d . . .
N2 N 0.03319(16) 0.3670(3) 0.06276(14) 0.0407(8) Uani 1 1 d . . .
O0AA O -0.16097(17) -0.2492(3) 0.06287(16) 0.0654(9) Uani 1 1 d . . .
C2 C -0.20643(19) 0.3660(3) -0.11208(17) 0.0394(9) Uani 1 1 d . . .
C9 C 0.0972(2) 0.3573(4) 0.11406(18) 0.0439(10) Uani 1 1 d . . .
C1 C -0.1483(2) 0.4505(4) -0.09801(18) 0.0391(9) Uani 1 1 d . . .
C19 C 0.2180(2) 0.4150(4) 0.19077(18) 0.0462(10) Uani 1 1 d . . .
C0AA C -0.18362(19) 0.2756(3) -0.06683(18) 0.0411(9) Uani 1 1 d . . .
C4 C -0.1121(2) 0.3011(3) -0.02592(18) 0.0399(9) Uani 1 1 d . . .
C14 C -0.1000(2) 0.0035(3) -0.0088(2) 0.0456(10) Uani 1 1 d . . .
H14 H -0.0860 0.0169 -0.0416 0.056 Uiso 1 1 d . . .
C16 C -0.1398(2) -0.1369(4) 0.0494(2) 0.0497(11) Uani 1 1 d . . .
C6 C -0.0015(2) 0.2576(3) 0.06472(18) 0.0426(9) Uani 1 1 d . . .
C13 C -0.09591(19) 0.0994(3) 0.03220(18) 0.0410(9) Uani 1 1 d . . .
C10 C 0.15253(19) 0.4420(4) 0.13278(17) 0.0404(9) Uani 1 1 d . . .
C5 C -0.06931(19) 0.2254(3) 0.02334(18) 0.0405(9) Uani 1 1 d . . .
N3 N -0.3316(2) 0.3569(4) -0.19965(18) 0.0637(11) Uani 1 1 d . . .
C8 C 0.1018(2) 0.2432(4) 0.1475(2) 0.0556(12) Uani 1 1 d . . .
H8 H 0.1400 0.2174 0.1846 0.068 Uiso 1 1 d . . .
C21 C 0.3312(2) 0.3174(4) 0.2434(2) 0.0565(12) Uani 1 1 d . . .
H21 H 0.3660 0.2653 0.2409 0.070 Uiso 1 1 d . . .
C15 C -0.1216(2) -0.1138(4) -0.0002(2) 0.0482(10) Uani 1 1 d . . .
H15 H -0.1247 -0.1785 -0.0281 0.060 Uiso 1 1 d . . .
C18 C -0.1141(2) 0.0758(4) 0.0815(2) 0.0514(11) Uani 1 1 d . . .
H18 H -0.1125 0.1411 0.1091 0.060 Uiso 1 1 d . . .
C17 C -0.1362(2) -0.0393(4) 0.0911(2) 0.0542(11) Uani 1 1 d . . .
H17 H -0.1473 -0.0555 0.1245 0.069 Uiso 1 1 d . . .
C12 C -0.2300(2) 0.1801(4) -0.0625(2) 0.0554(11) Uani 1 1 d . . .
O1AA O 0.39969(18) 0.3596(4) 0.35432(15) 0.0844(12) Uani 1 1 d . . .
C11 C -0.2758(2) 0.3664(4) -0.16269(19) 0.0449(10) Uani 1 1 d . . .
C7 C 0.0425(2) 0.1809(4) 0.1165(2) 0.0550(12) Uani 1 1 d . . .
H7 H 0.0315 0.1030 0.1271 0.068 Uiso 1 1 d . . .
N4 N -0.2715(2) 0.1137(4) -0.0623(2) 0.0855(15) Uani 1 1 d . . .
C20 C 0.2698(2) 0.3386(4) 0.1888(2) 0.0500(11) Uani 1 1 d . . .
H20 H 0.2625 0.2977 0.1517 0.062 Uiso 1 1 d . . .
C23 C 0.2890(3) 0.4470(5) 0.3023(2) 0.0647(13) Uani 1 1 d . . .
H23 H 0.2948 0.4863 0.3402 0.077 Uiso 1 1 d . . .
C24 C 0.2279(2) 0.4698(5) 0.2490(2) 0.0570(12) Uani 1 1 d . . .
H24 H 0.1932 0.5206 0.2513 0.067 Uiso 1 1 d . . .
C22 C 0.3406(2) 0.3730(4) 0.2992(2) 0.0570(12) Uani 1 1 d . . .
C25 C -0.1624(3) -0.3510(4) 0.0241(3) 0.0787(16) Uani 1 1 d . . .
H25A H -0.1919 -0.3302 -0.0193 0.125 Uiso 1 1 d . . .
H25B H -0.1809 -0.4228 0.0362 0.125 Uiso 1 1 d . . .
H25C H -0.1154 -0.3681 0.0283 0.125 Uiso 1 1 d . . .
C26 C 0.4548(3) 0.2871(7) 0.3548(3) 0.098(2) Uani 1 1 d . . .
H26A H 0.4402 0.2011 0.3448 0.149 Uiso 1 1 d . . .
H26B H 0.4949 0.2886 0.3959 0.149 Uiso 1 1 d . . .
H26C H 0.4713 0.3163 0.3236 0.149 Uiso 1 1 d . . .

loop_
_atom_site_aniso_label
_atom_site_aniso_U_11
_atom_site_aniso_U_22
_atom_site_aniso_U_33
_atom_site_aniso_U_23
_atom_site_aniso_U_13
_atom_site_aniso_U_12
Ni1 0.0371(4) 0.0261(4) 0.0331(4) 0.0040(2) 0.0103(3) -0.0059(2)
N1 0.0446(17) 0.0285(16) 0.0343(16) 0.0041(12) 0.0144(14) -0.0058(13)
N2 0.0417(17) 0.0345(17) 0.0384(17) 0.0066(13) 0.0093(14) -0.0076(14)
O0AA 0.084(2) 0.0375(16) 0.087(2) 0.0060(15) 0.0473(19) -0.0169(15)
C2 0.038(2) 0.033(2) 0.041(2) -0.0032(16) 0.0115(17) -0.0103(16)
C9 0.045(2) 0.039(2) 0.041(2) 0.0078(17) 0.0112(18) -0.0050(18)
C1 0.042(2) 0.0308(19) 0.041(2) 0.0019(17) 0.0145(17) -0.0073(17)
C19 0.052(2) 0.042(2) 0.038(2) 0.0088(17) 0.0111(18) -0.0101(19)
C0AA 0.042(2) 0.0307(19) 0.047(2) 0.0030(17) 0.0156(18) -0.0086(17)
C4 0.046(2) 0.031(2) 0.041(2) 0.0026(16) 0.0165(17) -0.0113(17)
C14 0.056(3) 0.040(2) 0.042(2) 0.0051(16) 0.021(2) -0.0053(17)
C16 0.053(2) 0.030(2) 0.062(3) 0.0076(19) 0.020(2) -0.0071(18)
C6 0.047(2) 0.032(2) 0.044(2) 0.0080(16) 0.0141(18) -0.0072(17)
C13 0.038(2) 0.032(2) 0.047(2) 0.0064(17) 0.0120(18) -0.0073(16)
C10 0.040(2) 0.037(2) 0.037(2) 0.0031(17) 0.0090(17) -0.0060(17)
C5 0.046(2) 0.0271(19) 0.047(2) 0.0034(16) 0.0177(18) -0.0085(16)
N3 0.056(2) 0.069(3) 0.053(2) -0.0052(19) 0.009(2) -0.011(2)
C8 0.052(2) 0.052(3) 0.046(2) 0.020(2) 0.0043(19) -0.009(2)
C21 0.050(2) 0.053(3) 0.057(3) 0.011(2) 0.014(2) -0.003(2)
C15 0.056(2) 0.035(2) 0.055(2) -0.0020(19) 0.025(2) -0.0091(19)
C18 0.067(3) 0.031(2) 0.060(3) 0.0008(19) 0.031(2) -0.006(2)
C17 0.067(3) 0.043(2) 0.064(3) 0.007(2) 0.039(2) -0.014(2)
C12 0.047(2) 0.046(2) 0.062(3) 0.011(2) 0.011(2) -0.013(2)
O1AA 0.053(2) 0.118(3) 0.055(2) 0.011(2) -0.0046(16) -0.003(2)
C11 0.046(2) 0.038(2) 0.045(2) 0.0040(17) 0.014(2) -0.0066(18)
C7 0.052(2) 0.039(2) 0.060(3) 0.020(2) 0.010(2) -0.0109(19)
N4 0.058(3) 0.072(3) 0.105(4) 0.032(3) 0.013(2) -0.022(2)
C20 0.049(2) 0.045(2) 0.048(2) 0.0052(18) 0.012(2) -0.0046(19)
C23 0.067(3) 0.077(3) 0.039(2) -0.005(2) 0.012(2) -0.013(3)
C24 0.052(3) 0.061(3) 0.048(3) 0.005(2) 0.011(2) -0.004(2)
C22 0.055(3) 0.062(3) 0.040(2) 0.008(2) 0.006(2) -0.010(2)
C25 0.098(4) 0.036(3) 0.109(4) -0.005(3) 0.051(4) -0.027(3)
C26 0.057(3) 0.130(6) 0.082(4) 0.023(4) 0.002(3) 0.003(4)

loop_
_atom_type_symbol
_atom_type_description
_atom_type_scat_dispersion_real
_atom_type_scat_dispersion_imag
_atom_type_scat_source
C C 0.0030 0.0020 'International Tables Vol C Tables 4.2.6.8 and 6.1.1.4'
H H 0.0000 0.0000 'International Tables Vol C Tables 4.2.6.8 and 6.1.1.4'
N N 0.0060 0.0030 'International Tables Vol C Tables 4.2.6.8 and 6.1.1.4'
Ni Ni 0.3390 1.1120 'International Tables Vol C Tables 4.2.6.8 and 6.1.1.4'
O O 0.0110 0.0060 'International Tables Vol C Tables 4.2.6.8 and 6.1.1.4'

loop_
_geom_angle_atom_site_label_1
_geom_angle_atom_site_label_2
_geom_angle_atom_site_label_3
_geom_angle
_geom_angle_site_symmetry_1
_geom_angle_site_symmetry_3
N1 Ni1 N1 180.0 . 5_565
N2 Ni1 N1 89.77(12) 5_565 .
N2 Ni1 N1 90.23(12) . .
N2 Ni1 N1 90.23(12) 5_565 5_565
N2 Ni1 N1 89.76(12) . 5_565
N2 Ni1 N2 180.0 5_565 .
C1 N1 Ni1 127.5(2) . .
C1 N1 C4 105.4(3) . .
C4 N1 Ni1 127.1(2) . .
C9 N2 Ni1 128.1(2) . .
C9 N2 C6 103.8(3) . .
C6 N2 Ni1 128.0(2) . .
C16 O0AA C25 117.4(4) . .
C0AA C2 C1 106.5(3) . .
C0AA C2 C11 122.9(3) . .
C11 C2 C1 130.6(3) . .
N2 C9 C10 127.0(3) . .
N2 C9 C8 110.9(3) . .
C10 C9 C8 122.1(4) . .
N1 C1 C2 110.3(3) . .
N1 C1 C10 126.3(3) . 5_565
C10 C1 C2 123.3(3) 5_565 .
C20 C19 C10 121.4(4) . .
C20 C19 C24 118.7(4) . .
C24 C19 C10 119.9(4) . .
C2 C0AA C4 108.0(3) . .
C2 C0AA C12 122.2(3) . .
C4 C0AA C12 129.6(3) . .
N1 C4 C0AA 109.7(3) . .
C5 C4 N1 125.3(3) . .
C5 C4 C0AA 125.0(3) . .
C13 C14 H14 119.8(4) . .
C13 C14 C15 120.8(4) . .
C15 C14 H14 119.3(4) . .
O0AA C16 C15 125.5(4) . .
O0AA C16 C17 115.4(4) . .
C15 C16 C17 119.1(4) . .
N2 C6 C7 110.7(3) . .
C5 C6 N2 125.7(3) . .
C5 C6 C7 123.5(3) . .
C14 C13 C5 119.7(3) . .
C18 C13 C14 118.6(3) . .
C18 C13 C5 121.6(4) . .
C9 C10 C1 121.2(3) . 5_565
C9 C10 C19 118.8(3) . .
C1 C10 C19 119.9(3) 5_565 .
C4 C5 C13 119.6(3) . .
C6 C5 C4 123.2(3) . .
C6 C5 C13 117.2(3) . .
C9 C8 H8 126.1(4) . .
C7 C8 C9 107.6(4) . .
C7 C8 H8 126.3(4) . .
C20 C21 H21 118.7(5) . .
C22 C21 H21 120.8(4) . .
C22 C21 C20 120.5(4) . .
C14 C15 H15 120.7(4) . .
C16 C15 C14 120.4(4) . .
C16 C15 H15 118.9(4) . .
C13 C18 H18 119.2(4) . .
C17 C18 C13 122.0(4) . .
C17 C18 H18 118.8(4) . .
C16 C17 H17 118.9(4) . .
C18 C17 C16 119.1(4) . .
C18 C17 H17 122.0(5) . .
N4 C12 C0AA 173.0(5) . .
C22 O1AA C26 119.3(5) . .
N3 C11 C2 173.2(4) . .
C6 C7 H7 126.8(4) . .
C8 C7 C6 107.0(3) . .
C8 C7 H7 126.2(4) . .
C19 C20 C21 120.1(4) . .
C19 C20 H20 119.4(4) . .
C21 C20 H20 120.3(4) . .
C24 C23 H23 118.2(6) . .
C22 C23 H23 121.0(5) . .
C22 C23 C24 120.7(4) . .
C19 C24 H24 119.8(4) . .
C23 C24 C19 120.0(5) . .
C23 C24 H24 120.3(5) . .
C21 C22 C23 120.0(4) . .
O1AA C22 C21 124.2(5) . .
O1AA C22 C23 115.9(4) . .
O0AA C25 H25A 108.9(5) . .
O0AA C25 H25B 109.9(5) . .
O0AA C25 H25C 109.5(5) . .
H25A C25 H25B 109.6(5) . .
H25A C25 H25C 109.3(6) . .
H25B C25 H25C 109.6(5) . .
O1AA C26 H26A 110.9(5) . .
O1AA C26 H26B 111.8(7) . .
O1AA C26 H26C 111.3(6) . .
H26A C26 H26B 107.8(6) . .
H26A C26 H26C 107.5(7) . .
H26B C26 H26C 107.4(6) . .

loop_
_geom_bond_atom_site_label_1
_geom_bond_atom_site_label_2
_geom_bond_distance
_geom_bond_site_symmetry_2
Ni1 N1 1.977(3) 5_565
Ni1 N1 1.977(3) .
Ni1 N2 1.949(3) 5_565
Ni1 N2 1.949(3) .
N1 C1 1.381(5) .
N1 C4 1.398(4) .
N2 C9 1.372(5) .
N2 C6 1.390(4) .
O0AA C16 1.365(5) .
O0AA C25 1.408(6) .
C2 C1 1.438(5) .
C2 C0AA 1.362(5) .
C2 C11 1.433(5) .
C9 C10 1.388(5) .
C9 C8 1.431(6) .
C1 C10 1.390(6) 5_565
C19 C10 1.491(5) .
C19 C20 1.373(6) .
C19 C24 1.408(6) .
C0AA C4 1.421(5) .
C0AA C12 1.441(5) .
C4 C5 1.383(5) .
C14 H14 0.935(4) .
C14 C13 1.379(6) .
C14 C15 1.379(5) .
C16 C15 1.376(6) .
C16 C17 1.407(6) .
C6 C5 1.380(5) .
C6 C7 1.429(5) .
C13 C5 1.508(5) .
C13 C18 1.372(6) .
C10 C1 1.390(6) 5_565
N3 C11 1.126(5) .
C8 H8 0.939(4) .
C8 C7 1.323(6) .
C21 H21 0.938(5) .
C21 C20 1.394(6) .
C21 C22 1.364(6) .
C15 H15 0.934(4) .
C18 H18 0.940(4) .
C18 C17 1.368(6) .
C17 H17 0.915(4) .
C12 N4 1.123(5) .
O1AA C22 1.363(5) .
O1AA C26 1.383(7) .
C7 H7 0.927(4) .
C20 H20 0.920(4) .
C23 H23 0.937(5) .
C23 C24 1.377(6) .
C23 C22 1.364(7) .
C24 H24 0.925(5) .
C25 H25A 0.962(6) .
C25 H25B 0.955(5) .
C25 H25C 0.961(6) .
C26 H26A 0.970(8) .
C26 H26B 0.971(6) .
C26 H26C 0.975(7) .

loop_
_geom_torsion_atom_site_label_1
_geom_torsion_atom_site_label_2
_geom_torsion_atom_site_label_3
_geom_torsion_atom_site_label_4
_geom_torsion
_geom_torsion_site_symmetry_4
Ni1 N1 C1 C2 -175.1(2) .
Ni1 N1 C1 C10 1.6(6) 5_565
Ni1 N1 C4 C0AA 174.3(3) .
Ni1 N1 C4 C5 -7.4(5) .
Ni1 N2 C9 C10 0.6(6) .
Ni1 N2 C9 C8 -178.2(3) .
Ni1 N2 C6 C5 -3.9(6) .
Ni1 N2 C6 C7 176.6(3) .
N1 C4 C5 C6 6.5(6) .
N1 C4 C5 C13 -171.6(3) .
N2 C9 C10 C1 -1.7(7) 5_565
N2 C9 C10 C19 179.3(4) .
N2 C9 C8 C7 1.8(5) .
N2 C6 C5 C4 -0.7(6) .
N2 C6 C5 C13 177.5(4) .
N2 C6 C7 C8 2.5(5) .
O0AA C16 C15 C14 -179.1(4) .
O0AA C16 C17 C18 178.8(4) .
C2 C0AA C4 N1 2.8(4) .
C2 C0AA C4 C5 -175.5(4) .
C9 N2 C6 C5 178.1(4) .
C9 N2 C6 C7 -1.4(5) .
C9 C8 C7 C6 -2.6(5) .
C1 N1 C4 C0AA -3.2(4) .
C1 N1 C4 C5 175.1(4) .
C1 C2 C0AA C4 -1.3(4) .
C1 C2 C0AA C12 174.5(4) .
C0AA C2 C1 N1 -0.7(4) .
C0AA C2 C1 C10 -177.5(4) 5_565
C0AA C4 C5 C6 -175.4(4) .
C0AA C4 C5 C13 6.5(6) .
C4 N1 C1 C2 2.4(4) .
C4 N1 C1 C10 179.0(4) 5_565
C14 C13 C5 C4 73.9(5) .
C14 C13 C5 C6 -104.3(5) .
C14 C13 C18 C17 -0.1(6) .
C6 N2 C9 C10 178.6(4) .
C6 N2 C9 C8 -0.2(4) .
C13 C14 C15 C16 0.4(7) .
C13 C18 C17 C16 0.6(7) .
C10 C9 C8 C7 -177.0(4) .
C10 C19 C20 C21 178.5(4) .
C10 C19 C24 C23 -178.7(4) .
C5 C6 C7 C8 -177.0(4) .
C5 C13 C18 C17 -177.9(4) .
C8 C9 C10 C1 177.0(4) 5_565
C8 C9 C10 C19 -2.0(6) .
C15 C14 C13 C5 177.5(4) .
C15 C14 C13 C18 -0.3(6) .
C15 C16 C17 C18 -0.5(6) .
C18 C13 C5 C4 -108.3(5) .
C18 C13 C5 C6 73.5(5) .
C17 C16 C15 C14 0.1(6) .
C12 C0AA C4 N1 -172.5(4) .
C12 C0AA C4 C5 9.2(7) .
C11 C2 C1 N1 -179.5(4) .
C11 C2 C1 C10 3.7(7) 5_565
C11 C2 C0AA C4 177.6(4) .
C11 C2 C0AA C12 -6.6(6) .
C7 C6 C5 C4 178.7(4) .
C7 C6 C5 C13 -3.1(6) .
C20 C19 C10 C9 83.1(5) .
C20 C19 C10 C1 -95.9(5) 5_565
C20 C19 C24 C23 0.4(7) .
C20 C21 C22 O1AA -178.3(4) .
C20 C21 C22 C23 2.0(7) .
C24 C19 C10 C9 -97.9(5) .
C24 C19 C10 C1 83.2(5) 5_565
C24 C19 C20 C21 -0.6(6) .
C24 C23 C22 C21 -2.2(7) .
C24 C23 C22 O1AA 178.1(4) .
C22 C21 C20 C19 -0.6(6) .
C22 C23 C24 C19 1.0(8) .
C25 O0AA C16 C15 2.0(7) .
C25 O0AA C16 C17 -177.3(4) .
C26 O1AA C22 C21 1.1(7) .
C26 O1AA C22 C23 -179.2(5) .
